data_4037174
loop_
_publ_author_name
'Hahn, Sebastian'
'Geyer, Florian L.'
'Koser, Silke'
'Tverskoy, Olena'
'Rominger, Frank'
'Bunz, Uwe H. F.'

_publ_section_title
;
 Bent N-Heteroarenes.
;
_journal_issue 18
_journal_name_full 'The Journal of organic chemistry'
_journal_page_first 8485
_journal_page_last 8494
_journal_paper_doi 10.1021/acs.joc.6b01654
_journal_volume 81
_journal_year 2016
_chemical_formula_sum 'C50 H56 N2 Si2'
_chemical_formula_weight 741.14
_space_group_crystal_system triclinic
_space_group_IT_number 2
_space_group_name_Hall '-P 1'
_space_group_name_H-M_alt 'P -1'
_atom_sites_solution_hydrogens geom
_audit_creation_method SHELXL-2014/7
_cell_angle_alpha 104.207(19)
_cell_angle_beta 90.814(17)
_cell_angle_gamma 97.893(19)
_cell_formula_units_Z 4
_cell_length_a 13.744(12)
_cell_length_b 17.701(15)
_cell_length_c 19.206(16)
_cell_measurement_reflns_used 2088
_cell_measurement_temperature 200(2)
_cell_measurement_theta_max 15.96
_cell_measurement_theta_min 2.19
_cell_volume 4481(7)
_computing_cell_refinement 'Bruker SAINT'
_computing_data_collection 'Bruker APEX2'
_computing_data_reduction 'Bruker SAINT'
_computing_molecular_graphics 'Bruker SHELXTL'
_computing_publication_material 'Bruker SHELXTL'
_computing_structure_refinement 'SHELXL-2014/7 (Sheldrick, 2014)'
_computing_structure_solution 'SHELXS-97 (Sheldrick 2008)'
_diffrn_ambient_temperature 200(2)
_diffrn_measured_fraction_theta_full 0.987
_diffrn_measured_fraction_theta_max 0.987
_diffrn_measurement_device_type 'Bruker APEX-II Quazar area detector'
_diffrn_measurement_method '\f and \w scans'
_diffrn_radiation_type MoK\a
_diffrn_radiation_wavelength 0.71073
_diffrn_reflns_av_R_equivalents 0.1490
_diffrn_reflns_av_unetI/netI 0.1579
_diffrn_reflns_Laue_measured_fraction_full 0.987
_diffrn_reflns_Laue_measured_fraction_max 0.987
_diffrn_reflns_limit_h_max 10
_diffrn_reflns_limit_h_min -10
_diffrn_reflns_limit_k_max 13
_diffrn_reflns_limit_k_min -13
_diffrn_reflns_limit_l_max 15
_diffrn_reflns_limit_l_min -14
_diffrn_reflns_number 15536
_diffrn_reflns_point_group_measured_fraction_full 0.987
_diffrn_reflns_point_group_measured_fraction_max 0.987
_diffrn_reflns_theta_full 16.195
_diffrn_reflns_theta_max 16.195
_diffrn_reflns_theta_min 1.095
_diffrn_source 'ImuS microsource'
_exptl_absorpt_coefficient_mu 0.113
_exptl_absorpt_correction_T_max 0.9546
_exptl_absorpt_correction_T_min 0.6977
_exptl_absorpt_correction_type multi-scan
_exptl_crystal_colour dark_brown
_exptl_crystal_density_diffrn 1.099
_exptl_crystal_description plate
_exptl_crystal_F_000 1592
_exptl_crystal_size_max 0.190
_exptl_crystal_size_mid 0.190
_exptl_crystal_size_min 0.030
_refine_diff_density_max 0.619
_refine_diff_density_min -0.482
_refine_diff_density_rms 0.120
_refine_ls_extinction_method none
_refine_ls_goodness_of_fit_ref 1.127
_refine_ls_hydrogen_treatment constr
_refine_ls_matrix_type full
_refine_ls_number_parameters 433
_refine_ls_number_reflns 4469
_refine_ls_number_restraints 1052
_refine_ls_restrained_S_all 1.059
_refine_ls_R_factor_all 0.2939
_refine_ls_R_factor_gt 0.2307
_refine_ls_shift/su_max 0.000
_refine_ls_shift/su_mean 0.000
_refine_ls_structure_factor_coef Fsqd
_refine_ls_weighting_details 'w=1/[\s^2^(Fo^2^)+(0.1656P)^2^+187.8098P] where P=(Fo^2^+2Fc^2^)/3'
_refine_ls_weighting_scheme calc
_refine_ls_wR_factor_gt 0.5188
_refine_ls_wR_factor_ref 0.5534
_reflns_Friedel_coverage 0.000
_reflns_number_gt 2617
_reflns_number_total 4469
_reflns_threshold_expression 'I > 2\s(I)'
_cod_data_source_file jo6b01654_si_003.cif
_cod_data_source_block seh9
_cod_database_code 4037174
_shelx_shelxl_version_number 2014/7
_shelx_space_group_comment
; 
The symmetry employed for this shelxl refinement is uniquely defined 
by the following loop, which should always be used as a source of 
symmetry information in preference to the above space-group names. 
They are only intended as comments. 
;
_shelx_estimated_absorpt_t_min 0.979
_shelx_estimated_absorpt_t_max 0.997

loop_
_space_group_symop_operation_xyz
'x, y, z'
'-x, -y, -z'

loop_
_atom_site_label
_atom_site_type_symbol
_atom_site_fract_x
_atom_site_fract_y
_atom_site_fract_z
_atom_site_U_iso_or_equiv
_atom_site_adp_type
_atom_site_occupancy
_atom_site_site_symmetry_order
_atom_site_calc_flag
_atom_site_refinement_flags_posn
_atom_site_refinement_flags_adp
C11_1 C 0.604(2) 0.6190(14) 0.7479(13) 0.028(8) Uiso 1 1 d D U
C12_1 C 0.614(2) 0.5973(14) 0.8170(12) 0.029(9) Uiso 1 1 d D U
N13_1 N 0.6114(19) 0.6562(13) 0.8774(12) 0.053(8) Uiso 1 1 d D U
C14_1 C 0.616(2) 0.6301(14) 0.9397(13) 0.036(9) Uiso 1 1 d D U
C15_1 C 0.611(2) 0.6871(16) 1.0059(14) 0.052(10) Uiso 1 1 d D U
H15_1 H 0.6039 0.7396 1.0054 0.062 Uiso 1 1 calc R U
C16_1 C 0.616(2) 0.6669(15) 1.0715(14) 0.042(9) Uiso 1 1 d D U
H16_1 H 0.6216 0.7066 1.1154 0.050 Uiso 1 1 calc R U
C17_1 C 0.612(2) 0.5876(15) 1.0721(13) 0.032(9) Uiso 1 1 d D U
C18_1 C 0.625(2) 0.5688(15) 1.1398(14) 0.039(9) Uiso 1 1 d D U
H18_1 H 0.6357 0.6093 1.1831 0.046 Uiso 1 1 calc R U
C19_1 C 0.623(2) 0.4931(14) 1.1408(12) 0.027(9) Uiso 1 1 d D U
C20_1 C 0.638(2) 0.4712(16) 1.2108(14) 0.042(10) Uiso 1 1 d D U
H20_1 H 0.6453 0.5096 1.2556 0.050 Uiso 1 1 calc R U
C21_1 C 0.640(2) 0.3968(17) 1.2068(15) 0.047(10) Uiso 1 1 d D U
H21_1 H 0.6378 0.3849 1.2525 0.057 Uiso 1 1 calc R U
C22_1 C 0.644(3) 0.3325(18) 1.1517(16) 0.072(12) Uiso 1 1 d D U
H22_1 H 0.6499 0.2814 1.1570 0.087 Uiso 1 1 calc R U
C23_1 C 0.638(2) 0.3534(17) 1.0838(15) 0.055(10) Uiso 1 1 d D U
H23_1 H 0.6376 0.3137 1.0403 0.066 Uiso 1 1 calc R U
C24_1 C 0.634(2) 0.4309(15) 1.0809(13) 0.036(9) Uiso 1 1 d D U
C25_1 C 0.624(2) 0.4521(14) 1.0092(13) 0.034(9) Uiso 1 1 d D U
H25_1 H 0.6178 0.4129 0.9649 0.041 Uiso 1 1 calc R U
C26_1 C 0.625(2) 0.5304(14) 1.0110(12) 0.028(8) Uiso 1 1 d D U
C27_1 C 0.6217(19) 0.5515(14) 0.9373(12) 0.020(8) Uiso 1 1 d D U
N28_1 N 0.6286(17) 0.4967(12) 0.8804(11) 0.038(7) Uiso 1 1 d D U
C29_1 C 0.618(2) 0.5174(14) 0.8151(13) 0.028(8) Uiso 1 1 d D U
C30_1 C 0.633(2) 0.4636(15) 0.7538(14) 0.054(10) Uiso 1 1 d D U
C31_1 C 0.619(2) 0.4846(14) 0.6840(13) 0.031(9) Uiso 1 1 d D U
C32_1 C 0.630(2) 0.4274(15) 0.6182(12) 0.033(9) Uiso 1 1 d D U
H32_1 H 0.6418 0.3757 0.6184 0.039 Uiso 1 1 calc R U
C33_1 C 0.623(2) 0.4511(15) 0.5514(13) 0.032(9) Uiso 1 1 d D U
C34_1 C 0.630(2) 0.3926(17) 0.4848(15) 0.056(10) Uiso 1 1 d D U
H34_1 H 0.6320 0.3385 0.4819 0.067 Uiso 1 1 calc R U
C35_1 C 0.633(2) 0.4255(18) 0.4244(16) 0.059(11) Uiso 1 1 d D U
H35_1 H 0.6358 0.3915 0.3780 0.071 Uiso 1 1 calc R U
C36_1 C 0.631(2) 0.4993(18) 0.4289(16) 0.061(11) Uiso 1 1 d D U
H36_1 H 0.6333 0.5142 0.3846 0.073 Uiso 1 1 calc R U
C37_1 C 0.626(2) 0.5562(18) 0.4860(15) 0.069(11) Uiso 1 1 d D U
H37_1 H 0.6244 0.6092 0.4842 0.083 Uiso 1 1 calc R U
C38_1 C 0.623(2) 0.5299(15) 0.5558(14) 0.042(9) Uiso 1 1 d D U
C39_1 C 0.613(2) 0.5850(17) 0.6167(14) 0.062(11) Uiso 1 1 d D U
H39_1 H 0.6044 0.6367 0.6148 0.075 Uiso 1 1 calc R U
C40_1 C 0.616(2) 0.5637(14) 0.6871(13) 0.030(9) Uiso 1 1 d D U
C1_1 C 0.5887(19) 0.6994(12) 0.7508(13) 0.014(8) Uiso 1 1 d D U
C2_1 C 0.5701(18) 0.7638(12) 0.7530(13) 0.033(9) Uiso 1 1 d D U
Si1_1 Si 0.5409(7) 0.8621(6) 0.7569(5) 0.069(4) Uiso 1 1 d D U
C41_1 C 0.6573(16) 0.9218(15) 0.7389(14) 0.096(13) Uiso 1 1 d D U
H41_1 H 0.6401 0.9750 0.7394 0.115 Uiso 1 1 calc R U
C42_1 C 0.740(2) 0.936(3) 0.7962(19) 0.15(2) Uiso 1 1 d D U
H42A_1 H 0.7145 0.9559 0.8437 0.225 Uiso 1 1 calc R U
H42B_1 H 0.7639 0.8858 0.7949 0.225 Uiso 1 1 calc R U
H42C_1 H 0.7933 0.9739 0.7871 0.225 Uiso 1 1 calc R U
C43_1 C 0.694(3) 0.890(3) 0.6643(16) 0.15(2) Uiso 1 1 d D U
H43A_1 H 0.6395 0.8816 0.6283 0.222 Uiso 1 1 calc R U
H43B_1 H 0.7472 0.9281 0.6545 0.222 Uiso 1 1 calc R U
H43C_1 H 0.7178 0.8400 0.6623 0.222 Uiso 1 1 calc R U
C44_1 C 0.4988(19) 0.9006(14) 0.8495(10) 0.070(11) Uiso 1 1 d D U
H44_1 H 0.4281 0.8772 0.8481 0.084 Uiso 1 1 calc R U
C45_1 C 0.500(3) 0.9896(15) 0.8694(18) 0.129(18) Uiso 1 1 d D U
H45A_1 H 0.4672 1.0050 0.8304 0.194 Uiso 1 1 calc R U
H45B_1 H 0.4649 1.0049 0.9136 0.194 Uiso 1 1 calc R U
H45C_1 H 0.5680 1.0161 0.8770 0.194 Uiso 1 1 calc R U
C46_1 C 0.549(3) 0.875(2) 0.9093(14) 0.138(18) Uiso 1 1 d D U
H46A_1 H 0.5479 0.8181 0.8958 0.207 Uiso 1 1 calc R U
H46B_1 H 0.6175 0.9014 0.9171 0.207 Uiso 1 1 calc R U
H46C_1 H 0.5144 0.8902 0.9537 0.207 Uiso 1 1 calc R U
C47_1 C 0.4425(17) 0.8511(16) 0.6850(13) 0.104(14) Uiso 1 1 d D U
H47_1 H 0.4696 0.8225 0.6396 0.125 Uiso 1 1 calc R U
C48_1 C 0.420(3) 0.928(2) 0.671(3) 0.18(2) Uiso 1 1 d D U
H48A_1 H 0.4818 0.9606 0.6654 0.277 Uiso 1 1 calc R U
H48B_1 H 0.3788 0.9163 0.6261 0.277 Uiso 1 1 calc R U
H48C_1 H 0.3853 0.9559 0.7108 0.277 Uiso 1 1 calc R U
C49_1 C 0.347(2) 0.800(2) 0.693(2) 0.128(17) Uiso 1 1 d D U
H49A_1 H 0.3624 0.7504 0.7023 0.192 Uiso 1 1 calc R U
H49B_1 H 0.3124 0.8275 0.7333 0.192 Uiso 1 1 calc R U
H49C_1 H 0.3059 0.7879 0.6487 0.192 Uiso 1 1 calc R U
C3_1 C 0.651(2) 0.3853(13) 0.7529(15) 0.042(10) Uiso 1 1 d D U
C4_1 C 0.6644(19) 0.3187(13) 0.7453(14) 0.045(10) Uiso 1 1 d D U
Si2_1 Si 0.6895(7) 0.2185(6) 0.7343(5) 0.066(4) Uiso 1 1 d D U
C51_1 C 0.6046(16) 0.1727(15) 0.7936(11) 0.071(11) Uiso 1 1 d D U
H51_1 H 0.6211 0.1183 0.7879 0.085 Uiso 1 1 calc R U
C52_1 C 0.621(3) 0.212(2) 0.8735(12) 0.108(15) Uiso 1 1 d D U
H52A_1 H 0.6917 0.2186 0.8871 0.162 Uiso 1 1 calc R U
H52B_1 H 0.5997 0.2642 0.8836 0.162 Uiso 1 1 calc R U
H52C_1 H 0.5840 0.1797 0.9013 0.162 Uiso 1 1 calc R U
C53_1 C 0.4961(17) 0.162(2) 0.7702(18) 0.105(15) Uiso 1 1 d D U
H53A_1 H 0.4874 0.1363 0.7186 0.157 Uiso 1 1 calc R U
H53B_1 H 0.4578 0.1289 0.7972 0.157 Uiso 1 1 calc R U
H53C_1 H 0.4734 0.2134 0.7795 0.157 Uiso 1 1 calc R U
C54_1 C 0.8202(14) 0.2221(16) 0.7632(18) 0.114(15) Uiso 1 1 d D U
H54_1 H 0.8060 0.2342 0.8154 0.137 Uiso 1 1 calc R U
C55_1 C 0.892(2) 0.295(2) 0.772(3) 0.18(2) Uiso 1 1 d D U
H55A_1 H 0.8577 0.3391 0.7697 0.265 Uiso 1 1 calc R U
H55B_1 H 0.9284 0.3066 0.8189 0.265 Uiso 1 1 calc R U
H55C_1 H 0.9390 0.2872 0.7337 0.265 Uiso 1 1 calc R U
C56_1 C 0.856(2) 0.1464(19) 0.765(2) 0.137(18) Uiso 1 1 d D U
H56A_1 H 0.8004 0.1041 0.7585 0.205 Uiso 1 1 calc R U
H56B_1 H 0.9015 0.1331 0.7264 0.205 Uiso 1 1 calc R U
H56C_1 H 0.8909 0.1524 0.8115 0.205 Uiso 1 1 calc R U
C57_1 C 0.661(2) 0.1658(15) 0.6381(10) 0.122(16) Uiso 1 1 d D U
H57_1 H 0.5900 0.1711 0.6318 0.146 Uiso 1 1 calc R U
C58_1 C 0.707(3) 0.205(2) 0.5829(15) 0.132(18) Uiso 1 1 d D U
H58A_1 H 0.7070 0.2615 0.5986 0.198 Uiso 1 1 calc R U
H58B_1 H 0.7753 0.1939 0.5774 0.198 Uiso 1 1 calc R U
H58C_1 H 0.6701 0.1835 0.5367 0.198 Uiso 1 1 calc R U
C59_1 C 0.658(4) 0.0774(15) 0.6191(19) 0.17(2) Uiso 1 1 d D U
H59A_1 H 0.6267 0.0561 0.6572 0.248 Uiso 1 1 calc R U
H59B_1 H 0.6196 0.0542 0.5735 0.248 Uiso 1 1 calc R U
H59C_1 H 0.7249 0.0646 0.6142 0.248 Uiso 1 1 calc R U
Si1_2 Si 0.9196(8) 0.1389(6) 0.1052(6) 0.078(4) Uiso 1 1 d D U
Si2_2 Si 0.8143(8) 0.7941(6) 0.3813(6) 0.077(4) Uiso 1 1 d D U
C1_2 C 0.899(2) 0.3090(13) 0.1714(14) 0.042(10) Uiso 1 1 d D U
C2_2 C 0.910(2) 0.2437(13) 0.1401(14) 0.060(11) Uiso 1 1 d D U
C3_2 C 0.863(2) 0.6317(13) 0.3129(14) 0.042(10) Uiso 1 1 d D U
C4_2 C 0.848(2) 0.6969(13) 0.3417(15) 0.059(11) Uiso 1 1 d D U
C11_2 C 0.888(2) 0.3909(14) 0.2029(13) 0.037(9) Uiso 1 1 d D U
C12_2 C 0.882(2) 0.4156(14) 0.2820(12) 0.036(9) Uiso 1 1 d D U
N13_2 N 0.8830(16) 0.3558(12) 0.3153(11) 0.031(7) Uiso 1 1 d D U
C14_2 C 0.884(2) 0.3828(14) 0.3900(13) 0.032(9) Uiso 1 1 d D U
C15_2 C 0.890(2) 0.3257(15) 0.4304(13) 0.040(9) Uiso 1 1 d D U
H15_2 H 0.8952 0.2728 0.4059 0.048 Uiso 1 1 calc R U
C16_2 C 0.890(2) 0.3466(16) 0.5056(14) 0.058(11) Uiso 1 1 d D U
H16_2 H 0.8950 0.3084 0.5321 0.069 Uiso 1 1 calc R U
C17_2 C 0.881(2) 0.4238(15) 0.5414(13) 0.040(9) Uiso 1 1 d D U
C18_2 C 0.878(2) 0.4458(15) 0.6178(13) 0.042(10) Uiso 1 1 d D U
H18_2 H 0.8811 0.4073 0.6443 0.050 Uiso 1 1 calc R U
C19_2 C 0.872(2) 0.5200(15) 0.6523(12) 0.031(9) Uiso 1 1 d D U
C20_2 C 0.868(2) 0.5431(17) 0.7332(13) 0.048(10) Uiso 1 1 d D U
H20_2 H 0.8676 0.5056 0.7611 0.058 Uiso 1 1 calc R U
C21_2 C 0.864(2) 0.6178(18) 0.7627(16) 0.067(11) Uiso 1 1 d D U
H21_2 H 0.8728 0.6317 0.8137 0.081 Uiso 1 1 calc R U
C22_2 C 0.851(2) 0.6794(18) 0.7344(15) 0.057(10) Uiso 1 1 d D U
H22_2 H 0.8394 0.7295 0.7619 0.068 Uiso 1 1 calc R U
C23_2 C 0.857(3) 0.6586(18) 0.6577(16) 0.072(12) Uiso 1 1 d D U
H23_2 H 0.8521 0.6975 0.6319 0.087 Uiso 1 1 calc R U
C24_2 C 0.868(2) 0.5830(15) 0.6203(13) 0.045(9) Uiso 1 1 d D U
C25_2 C 0.869(2) 0.5601(14) 0.5387(12) 0.033(9) Uiso 1 1 d D U
H25_2 H 0.8639 0.5975 0.5112 0.040 Uiso 1 1 calc R U
C26_2 C 0.877(2) 0.4835(14) 0.5066(12) 0.034(9) Uiso 1 1 d D U
C27_2 C 0.8780(19) 0.4614(13) 0.4229(11) 0.017(8) Uiso 1 1 d D U
N28_2 N 0.8738(17) 0.5179(12) 0.3920(11) 0.035(7) Uiso 1 1 d D U
C29_2 C 0.877(2) 0.4949(13) 0.3162(12) 0.026(8) Uiso 1 1 d D U
C30_2 C 0.870(2) 0.5504(15) 0.2791(13) 0.034(9) Uiso 1 1 d D U
C31_2 C 0.879(2) 0.5260(15) 0.1996(13) 0.043(9) Uiso 1 1 d D U
C32_2 C 0.876(2) 0.5840(16) 0.1586(13) 0.052(10) Uiso 1 1 d D U
H32_2 H 0.8764 0.6380 0.1820 0.063 Uiso 1 1 calc R U
C33_2 C 0.872(2) 0.5578(16) 0.0810(14) 0.050(10) Uiso 1 1 d D U
C34_2 C 0.868(3) 0.6186(19) 0.0425(17) 0.090(13) Uiso 1 1 d D U
H34_2 H 0.8644 0.6722 0.0651 0.108 Uiso 1 1 calc R U
C35_2 C 0.871(3) 0.588(2) -0.0330(17) 0.079(12) Uiso 1 1 d D U
H35_2 H 0.8745 0.6232 -0.0634 0.095 Uiso 1 1 calc R U
C36_2 C 0.869(2) 0.5133(18) -0.0616(16) 0.059(11) Uiso 1 1 d D U
H36_2 H 0.8636 0.4990 -0.1127 0.071 Uiso 1 1 calc R U
C37_2 C 0.872(2) 0.4546(18) -0.0327(15) 0.062(11) Uiso 1 1 d D U
H37_2 H 0.8718 0.4019 -0.0598 0.074 Uiso 1 1 calc R U
C38_2 C 0.876(2) 0.4794(16) 0.0495(14) 0.046(10) Uiso 1 1 d D U
C39_2 C 0.885(2) 0.4254(16) 0.0872(14) 0.051(10) Uiso 1 1 d D U
H39_2 H 0.8928 0.3732 0.0628 0.061 Uiso 1 1 calc R U
C40_2 C 0.882(2) 0.4474(14) 0.1671(13) 0.039(9) Uiso 1 1 d D U
C41_2 C 1.0091(16) 0.1356(16) 0.0320(11) 0.074(12) Uiso 1 1 d D U
H41_2 H 1.0156 0.0789 0.0120 0.089 Uiso 1 1 calc R U
C42_2 C 0.975(3) 0.166(2) -0.0307(15) 0.125(17) Uiso 1 1 d D U
H42A_2 H 0.9093 0.1387 -0.0484 0.187 Uiso 1 1 calc R U
H42B_2 H 0.9736 0.2226 -0.0145 0.187 Uiso 1 1 calc R U
H42C_2 H 1.0211 0.1556 -0.0694 0.187 Uiso 1 1 calc R U
C43_2 C 1.1118(17) 0.178(2) 0.0595(18) 0.106(15) Uiso 1 1 d D U
H43A_2 H 1.1336 0.1585 0.0999 0.159 Uiso 1 1 calc R U
H43B_2 H 1.1575 0.1677 0.0208 0.159 Uiso 1 1 calc R U
H43C_2 H 1.1101 0.2347 0.0757 0.159 Uiso 1 1 calc R U
C44_2 C 0.966(2) 0.1053(15) 0.1827(11) 0.097(13) Uiso 1 1 d D U
H44_2 H 1.0322 0.1376 0.1965 0.116 Uiso 1 1 calc R U
C45_2 C 0.908(3) 0.125(2) 0.2503(14) 0.108(15) Uiso 1 1 d D U
H45A_2 H 0.8960 0.1793 0.2600 0.162 Uiso 1 1 calc R U
H45B_2 H 0.8453 0.0894 0.2434 0.162 Uiso 1 1 calc R U
H45C_2 H 0.9461 0.1172 0.2912 0.162 Uiso 1 1 calc R U
C46_2 C 0.986(3) 0.0206(15) 0.1664(17) 0.090(14) Uiso 1 1 d D U
H46A_2 H 1.0232 0.0094 0.1228 0.135 Uiso 1 1 calc R U
H46B_2 H 1.0243 0.0129 0.2069 0.135 Uiso 1 1 calc R U
H46C_2 H 0.9235 -0.0150 0.1590 0.135 Uiso 1 1 calc R U
C47_2 C 0.7937(16) 0.0880(15) 0.0710(15) 0.118(15) Uiso 1 1 d D U
H47_2 H 0.7567 0.0866 0.1153 0.141 Uiso 1 1 calc R U
C48_2 C 0.789(3) 0.0021(16) 0.031(3) 0.18(2) Uiso 1 1 d D U
H48A_2 H 0.8281 -0.0244 0.0583 0.268 Uiso 1 1 calc R U
H48B_2 H 0.7209 -0.0237 0.0249 0.268 Uiso 1 1 calc R U
H48C_2 H 0.8166 -0.0012 -0.0165 0.268 Uiso 1 1 calc R U
C49_2 C 0.734(2) 0.131(2) 0.030(2) 0.120(17) Uiso 1 1 d D U
H49A_2 H 0.7380 0.1860 0.0565 0.181 Uiso 1 1 calc R U
H49B_2 H 0.7612 0.1282 -0.0176 0.181 Uiso 1 1 calc R U
H49C_2 H 0.6656 0.1057 0.0238 0.181 Uiso 1 1 calc R U
C51_2 C 0.9011(18) 0.8412(16) 0.4613(12) 0.112(15) Uiso 1 1 d D U
H51_2 H 0.8790 0.8931 0.4828 0.134 Uiso 1 1 calc R U
C52_2 C 0.894(3) 0.798(2) 0.5205(16) 0.126(17) Uiso 1 1 d D U
H52A_2 H 0.8244 0.7856 0.5306 0.190 Uiso 1 1 calc R U
H52B_2 H 0.9221 0.7491 0.5052 0.190 Uiso 1 1 calc R U
H52C_2 H 0.9296 0.8315 0.5641 0.190 Uiso 1 1 calc R U
C53_2 C 1.008(2) 0.861(3) 0.445(2) 0.19(3) Uiso 1 1 d D U
H53A_2 H 1.0110 0.8891 0.4062 0.291 Uiso 1 1 calc R U
H53B_2 H 1.0443 0.8950 0.4878 0.291 Uiso 1 1 calc R U
H53C_2 H 1.0367 0.8127 0.4288 0.291 Uiso 1 1 calc R U
C54_2 C 0.826(3) 0.8520(16) 0.3123(13) 0.146(18) Uiso 1 1 d D U
H54_2 H 0.8987 0.8579 0.3069 0.175 Uiso 1 1 calc R U
C55_2 C 0.811(5) 0.9374(17) 0.337(2) 0.23(3) Uiso 1 1 d D U
H55A_2 H 0.8365 0.9589 0.3866 0.346 Uiso 1 1 calc R U
H55B_2 H 0.8467 0.9674 0.3059 0.346 Uiso 1 1 calc R U
H55C_2 H 0.7410 0.9412 0.3333 0.346 Uiso 1 1 calc R U
C56_2 C 0.790(4) 0.813(2) 0.2359(14) 0.16(2) Uiso 1 1 d D U
H56A_2 H 0.8017 0.7578 0.2240 0.234 Uiso 1 1 calc R U
H56B_2 H 0.7191 0.8143 0.2308 0.234 Uiso 1 1 calc R U
H56C_2 H 0.8248 0.8405 0.2033 0.234 Uiso 1 1 calc R U
C57_2 C 0.6859(15) 0.7799(16) 0.4114(16) 0.103(14) Uiso 1 1 d D U
H57_2 H 0.7015 0.7610 0.4547 0.124 Uiso 1 1 calc R U
C58_2 C 0.615(2) 0.709(2) 0.374(3) 0.17(2) Uiso 1 1 d D U
H58A_2 H 0.6511 0.6668 0.3511 0.261 Uiso 1 1 calc R U
H58B_2 H 0.5721 0.6922 0.4096 0.261 Uiso 1 1 calc R U
H58C_2 H 0.5747 0.7230 0.3378 0.261 Uiso 1 1 calc R U
C59_2 C 0.643(3) 0.852(2) 0.450(3) 0.18(2) Uiso 1 1 d D U
H59A_2 H 0.6969 0.8938 0.4723 0.275 Uiso 1 1 calc R U
H59B_2 H 0.6041 0.8695 0.4161 0.275 Uiso 1 1 calc R U
H59C_2 H 0.6015 0.8386 0.4878 0.275 Uiso 1 1 calc R U

loop_
_atom_type_symbol
_atom_type_description
_atom_type_scat_dispersion_real
_atom_type_scat_dispersion_imag
_atom_type_scat_source
C C 0.0033 0.0016 'International Tables Vol C Tables 4.2.6.8 and 6.1.1.4'
H H 0.0000 0.0000 'International Tables Vol C Tables 4.2.6.8 and 6.1.1.4'
N N 0.0061 0.0033 'International Tables Vol C Tables 4.2.6.8 and 6.1.1.4'
Si Si 0.0817 0.0704 'International Tables Vol C Tables 4.2.6.8 and 6.1.1.4'

loop_
_geom_angle_atom_site_label_1
_geom_angle_atom_site_label_2
_geom_angle_atom_site_label_3
_geom_angle
C40_1 C11_1 C1_1 125(2)
C40_1 C11_1 C12_1 117(2)
C1_1 C11_1 C12_1 118(2)
N13_1 C12_1 C29_1 126(2)
N13_1 C12_1 C11_1 116(2)
C29_1 C12_1 C11_1 118(2)
C12_1 N13_1 C14_1 112(2)
N13_1 C14_1 C27_1 122(2)
N13_1 C14_1 C15_1 117(2)
C27_1 C14_1 C15_1 122(2)
C16_1 C15_1 C14_1 121(2)
C16_1 C15_1 H15_1 119.5
C14_1 C15_1 H15_1 119.5
C15_1 C16_1 C17_1 119(2)
C15_1 C16_1 H16_1 120.3
C17_1 C16_1 H16_1 120.3
C26_1 C17_1 C16_1 122(2)
C26_1 C17_1 C18_1 117(2)
C16_1 C17_1 C18_1 118(2)
C19_1 C18_1 C17_1 119(2)
C19_1 C18_1 H18_1 120.6
C17_1 C18_1 H18_1 120.6
C18_1 C19_1 C24_1 125(2)
C18_1 C19_1 C20_1 120(2)
C24_1 C19_1 C20_1 112(2)
C21_1 C20_1 C19_1 117(2)
C21_1 C20_1 H20_1 121.7
C19_1 C20_1 H20_1 121.7
C20_1 C21_1 C22_1 134(3)
C20_1 C21_1 H21_1 113.0
C22_1 C21_1 H21_1 113.0
C21_1 C22_1 C23_1 110(3)
C21_1 C22_1 H22_1 125.0
C23_1 C22_1 H22_1 125.0
C24_1 C23_1 C22_1 121(3)
C24_1 C23_1 H23_1 119.3
C22_1 C23_1 H23_1 119.3
C23_1 C24_1 C19_1 125(2)
C23_1 C24_1 C25_1 121(2)
C19_1 C24_1 C25_1 114(2)
C26_1 C25_1 C24_1 117(2)
C26_1 C25_1 H25_1 121.4
C24_1 C25_1 H25_1 121.4
C25_1 C26_1 C17_1 124(2)
C25_1 C26_1 C27_1 117(2)
C17_1 C26_1 C27_1 118(2)
N28_1 C27_1 C14_1 126(2)
N28_1 C27_1 C26_1 118(2)
C14_1 C27_1 C26_1 116.0(19)
C27_1 N28_1 C29_1 116(2)
C30_1 C29_1 N28_1 117(2)
C30_1 C29_1 C12_1 123(2)
N28_1 C29_1 C12_1 118(2)
C29_1 C30_1 C3_1 123(2)
C29_1 C30_1 C31_1 118(2)
C3_1 C30_1 C31_1 119(2)
C40_1 C31_1 C32_1 123(2)
C40_1 C31_1 C30_1 117(2)
C32_1 C31_1 C30_1 119(2)
C31_1 C32_1 C33_1 118(2)
C31_1 C32_1 H32_1 121.1
C33_1 C32_1 H32_1 121.1
C38_1 C33_1 C34_1 124(2)
C38_1 C33_1 C32_1 118(2)
C34_1 C33_1 C32_1 118(2)
C35_1 C34_1 C33_1 112(2)
C35_1 C34_1 H34_1 124.0
C33_1 C34_1 H34_1 124.0
C36_1 C35_1 C34_1 124(3)
C36_1 C35_1 H35_1 118.2
C34_1 C35_1 H35_1 118.2
C35_1 C36_1 C37_1 129(3)
C35_1 C36_1 H36_1 115.5
C37_1 C36_1 H36_1 115.5
C36_1 C37_1 C38_1 114(3)
C36_1 C37_1 H37_1 123.2
C38_1 C37_1 H37_1 123.2
C39_1 C38_1 C33_1 125(2)
C39_1 C38_1 C37_1 117(2)
C33_1 C38_1 C37_1 118(2)
C38_1 C39_1 C40_1 119(2)
C38_1 C39_1 H39_1 120.3
C40_1 C39_1 H39_1 120.3
C11_1 C40_1 C31_1 124(2)
C11_1 C40_1 C39_1 119(2)
C31_1 C40_1 C39_1 116(2)
C2_1 C1_1 C11_1 176(3)
C1_1 C2_1 Si1_1 180(3)
C2_1 Si1_1 C44_1 106.4(10)
C2_1 Si1_1 C47_1 107.0(11)
C44_1 Si1_1 C47_1 112.8(11)
C2_1 Si1_1 C41_1 106.5(11)
C44_1 Si1_1 C41_1 112.3(11)
C47_1 Si1_1 C41_1 111.4(11)
C42_1 C41_1 C43_1 111(2)
C42_1 C41_1 Si1_1 114.5(17)
C43_1 C41_1 Si1_1 112.9(17)
C42_1 C41_1 H41_1 105.9
C43_1 C41_1 H41_1 105.9
Si1_1 C41_1 H41_1 105.9
C41_1 C42_1 H42A_1 109.5
C41_1 C42_1 H42B_1 109.5
H42A_1 C42_1 H42B_1 109.5
C41_1 C42_1 H42C_1 109.5
H42A_1 C42_1 H42C_1 109.5
H42B_1 C42_1 H42C_1 109.5
C41_1 C43_1 H43A_1 109.5
C41_1 C43_1 H43B_1 109.5
H43A_1 C43_1 H43B_1 109.5
C41_1 C43_1 H43C_1 109.5
H43A_1 C43_1 H43C_1 109.5
H43B_1 C43_1 H43C_1 109.5
C46_1 C44_1 C45_1 110(2)
C46_1 C44_1 Si1_1 115.7(17)
C45_1 C44_1 Si1_1 113.1(16)
C46_1 C44_1 H44_1 105.5
C45_1 C44_1 H44_1 105.5
Si1_1 C44_1 H44_1 105.5
C44_1 C45_1 H45A_1 109.5
C44_1 C45_1 H45B_1 109.5
H45A_1 C45_1 H45B_1 109.5
C44_1 C45_1 H45C_1 109.5
H45A_1 C45_1 H45C_1 109.5
H45B_1 C45_1 H45C_1 109.5
C44_1 C46_1 H46A_1 109.5
C44_1 C46_1 H46B_1 109.5
H46A_1 C46_1 H46B_1 109.5
C44_1 C46_1 H46C_1 109.5
H46A_1 C46_1 H46C_1 109.5
H46B_1 C46_1 H46C_1 109.5
C49_1 C47_1 C48_1 110(2)
C49_1 C47_1 Si1_1 115.0(17)
C48_1 C47_1 Si1_1 115.2(18)
C49_1 C47_1 H47_1 105.2
C48_1 C47_1 H47_1 105.2
Si1_1 C47_1 H47_1 105.2
C47_1 C48_1 H48A_1 109.5
C47_1 C48_1 H48B_1 109.5
H48A_1 C48_1 H48B_1 109.5
C47_1 C48_1 H48C_1 109.5
H48A_1 C48_1 H48C_1 109.5
H48B_1 C48_1 H48C_1 109.5
C47_1 C49_1 H49A_1 109.5
C47_1 C49_1 H49B_1 109.5
H49A_1 C49_1 H49B_1 109.5
C47_1 C49_1 H49C_1 109.5
H49A_1 C49_1 H49C_1 109.5
H49B_1 C49_1 H49C_1 109.5
C4_1 C3_1 C30_1 174(3)
C3_1 C4_1 Si2_1 178(3)
C4_1 Si2_1 C54_1 108.5(11)
C4_1 Si2_1 C57_1 107.5(11)
C54_1 Si2_1 C57_1 112.9(12)
C4_1 Si2_1 C51_1 106.9(10)
C54_1 Si2_1 C51_1 110.6(11)
C57_1 Si2_1 C51_1 110.3(10)
C52_1 C51_1 C53_1 111.2(19)
C52_1 C51_1 Si2_1 114.3(16)
C53_1 C51_1 Si2_1 114.0(16)
C52_1 C51_1 H51_1 105.5
C53_1 C51_1 H51_1 105.5
Si2_1 C51_1 H51_1 105.5
C51_1 C52_1 H52A_1 109.5
C51_1 C52_1 H52B_1 109.5
H52A_1 C52_1 H52B_1 109.5
C51_1 C52_1 H52C_1 109.5
H52A_1 C52_1 H52C_1 109.5
H52B_1 C52_1 H52C_1 109.5
C51_1 C53_1 H53A_1 109.5
C51_1 C53_1 H53B_1 109.5
H53A_1 C53_1 H53B_1 109.5
C51_1 C53_1 H53C_1 109.5
H53A_1 C53_1 H53C_1 109.5
H53B_1 C53_1 H53C_1 109.5
C55_1 C54_1 C56_1 119(2)
C55_1 C54_1 Si2_1 121.4(17)
C56_1 C54_1 Si2_1 118.5(16)
C55_1 C54_1 H54_1 93.1
C56_1 C54_1 H54_1 93.1
Si2_1 C54_1 H54_1 93.1
C54_1 C55_1 H55A_1 109.5
C54_1 C55_1 H55B_1 109.5
H55A_1 C55_1 H55B_1 109.5
C54_1 C55_1 H55C_1 109.5
H55A_1 C55_1 H55C_1 109.5
H55B_1 C55_1 H55C_1 109.5
C54_1 C56_1 H56A_1 109.5
C54_1 C56_1 H56B_1 109.5
H56A_1 C56_1 H56B_1 109.5
C54_1 C56_1 H56C_1 109.5
H56A_1 C56_1 H56C_1 109.5
H56B_1 C56_1 H56C_1 109.5
C58_1 C57_1 C59_1 114(2)
C58_1 C57_1 Si2_1 116.9(17)
C59_1 C57_1 Si2_1 116.7(18)
C58_1 C57_1 H57_1 102.0
C59_1 C57_1 H57_1 102.0
Si2_1 C57_1 H57_1 102.0
C57_1 C58_1 H58A_1 109.5
C57_1 C58_1 H58B_1 109.5
H58A_1 C58_1 H58B_1 109.5
C57_1 C58_1 H58C_1 109.5
H58A_1 C58_1 H58C_1 109.5
H58B_1 C58_1 H58C_1 109.5
C57_1 C59_1 H59A_1 109.5
C57_1 C59_1 H59B_1 109.5
H59A_1 C59_1 H59B_1 109.5
C57_1 C59_1 H59C_1 109.5
H59A_1 C59_1 H59C_1 109.5
H59B_1 C59_1 H59C_1 109.5
C2_2 Si1_2 C44_2 106.0(11)
C2_2 Si1_2 C47_2 107.0(11)
C44_2 Si1_2 C47_2 112.5(11)
C2_2 Si1_2 C41_2 104.9(11)
C44_2 Si1_2 C41_2 112.9(10)
C47_2 Si1_2 C41_2 112.8(11)
C4_2 Si2_2 C54_2 108.3(11)
C4_2 Si2_2 C57_2 107.9(11)
C54_2 Si2_2 C57_2 112.3(12)
C4_2 Si2_2 C51_2 107.2(11)
C54_2 Si2_2 C51_2 111.4(11)
C57_2 Si2_2 C51_2 109.6(11)
C2_2 C1_2 C11_2 174(3)
C1_2 C2_2 Si1_2 171(3)
C4_2 C3_2 C30_2 174(3)
C3_2 C4_2 Si2_2 175(3)
C40_2 C11_2 C1_2 127(2)
C40_2 C11_2 C12_2 116(2)
C1_2 C11_2 C12_2 117(2)
N13_2 C12_2 C29_2 126(2)
N13_2 C12_2 C11_2 114(2)
C29_2 C12_2 C11_2 120(2)
C12_2 N13_2 C14_2 111.8(19)
C27_2 C14_2 N13_2 121(2)
C27_2 C14_2 C15_2 122(2)
N13_2 C14_2 C15_2 116(2)
C16_2 C15_2 C14_2 121(2)
C16_2 C15_2 H15_2 119.6
C14_2 C15_2 H15_2 119.6
C17_2 C16_2 C15_2 120(2)
C17_2 C16_2 H16_2 120.2
C15_2 C16_2 H16_2 120.2
C26_2 C17_2 C16_2 123(2)
C26_2 C17_2 C18_2 116(2)
C16_2 C17_2 C18_2 120(2)
C19_2 C18_2 C17_2 121(2)
C19_2 C18_2 H18_2 119.7
C17_2 C18_2 H18_2 119.7
C18_2 C19_2 C24_2 126(2)
C18_2 C19_2 C20_2 121(2)
C24_2 C19_2 C20_2 113(2)
C21_2 C20_2 C19_2 116(2)
C21_2 C20_2 H20_2 121.8
C19_2 C20_2 H20_2 121.8
C20_2 C21_2 C22_2 132(3)
C20_2 C21_2 H21_2 113.8
C22_2 C21_2 H21_2 113.8
C21_2 C22_2 C23_2 111(3)
C21_2 C22_2 H22_2 124.4
C23_2 C22_2 H22_2 124.4
C24_2 C23_2 C22_2 122(3)
C24_2 C23_2 H23_2 119.2
C22_2 C23_2 H23_2 119.2
C23_2 C24_2 C19_2 124(2)
C23_2 C24_2 C25_2 121(2)
C19_2 C24_2 C25_2 114(2)
C26_2 C25_2 C24_2 117(2)
C26_2 C25_2 H25_2 121.5
C24_2 C25_2 H25_2 121.5
C25_2 C26_2 C17_2 126(2)
C25_2 C26_2 C27_2 116(2)
C17_2 C26_2 C27_2 118(2)
N28_2 C27_2 C14_2 127(2)
N28_2 C27_2 C26_2 116.3(19)
C14_2 C27_2 C26_2 116.3(19)
C27_2 N28_2 C29_2 114.0(19)
C30_2 C29_2 C12_2 123(2)
C30_2 C29_2 N28_2 118(2)
C12_2 C29_2 N28_2 119(2)
C29_2 C30_2 C3_2 124(2)
C29_2 C30_2 C31_2 117(2)
C3_2 C30_2 C31_2 119(2)
C40_2 C31_2 C32_2 122(2)
C40_2 C31_2 C30_2 119(2)
C32_2 C31_2 C30_2 119(2)
C31_2 C32_2 C33_2 118(2)
C31_2 C32_2 H32_2 120.9
C33_2 C32_2 H32_2 120.9
C38_2 C33_2 C32_2 119(2)
C38_2 C33_2 C34_2 125(2)
C32_2 C33_2 C34_2 116(2)
C35_2 C34_2 C33_2 112(3)
C35_2 C34_2 H34_2 124.2
C33_2 C34_2 H34_2 124.2
C36_2 C35_2 C34_2 122(3)
C36_2 C35_2 H35_2 119.1
C34_2 C35_2 H35_2 119.1
C35_2 C36_2 C37_2 131(3)
C35_2 C36_2 H36_2 114.4
C37_2 C36_2 H36_2 114.4
C36_2 C37_2 C38_2 113(3)
C36_2 C37_2 H37_2 123.5
C38_2 C37_2 H37_2 123.5
C39_2 C38_2 C33_2 124(2)
C39_2 C38_2 C37_2 120(2)
C33_2 C38_2 C37_2 117(2)
C38_2 C39_2 C40_2 120(2)
C38_2 C39_2 H39_2 119.9
C40_2 C39_2 H39_2 119.9
C11_2 C40_2 C31_2 125(2)
C11_2 C40_2 C39_2 118(2)
C31_2 C40_2 C39_2 117(2)
C42_2 C41_2 C43_2 109.4(19)
C42_2 C41_2 Si1_2 114.3(16)
C43_2 C41_2 Si1_2 112.9(16)
C42_2 C41_2 H41_2 106.6
C43_2 C41_2 H41_2 106.6
Si1_2 C41_2 H41_2 106.6
C41_2 C42_2 H42A_2 109.5
C41_2 C42_2 H42B_2 109.5
H42A_2 C42_2 H42B_2 109.5
C41_2 C42_2 H42C_2 109.5
H42A_2 C42_2 H42C_2 109.5
H42B_2 C42_2 H42C_2 109.5
C41_2 C43_2 H43A_2 109.5
C41_2 C43_2 H43B_2 109.5
H43A_2 C43_2 H43B_2 109.5
C41_2 C43_2 H43C_2 109.5
H43A_2 C43_2 H43C_2 109.5
H43B_2 C43_2 H43C_2 109.5
C46_2 C44_2 C45_2 110.6(19)
C46_2 C44_2 Si1_2 116.2(16)
C45_2 C44_2 Si1_2 114.9(16)
C46_2 C44_2 H44_2 104.5
C45_2 C44_2 H44_2 104.5
Si1_2 C44_2 H44_2 104.5
C44_2 C45_2 H45A_2 109.5
C44_2 C45_2 H45B_2 109.5
H45A_2 C45_2 H45B_2 109.5
C44_2 C45_2 H45C_2 109.5
H45A_2 C45_2 H45C_2 109.5
H45B_2 C45_2 H45C_2 109.5
C44_2 C46_2 H46A_2 109.5
C44_2 C46_2 H46B_2 109.5
H46A_2 C46_2 H46B_2 109.5
C44_2 C46_2 H46C_2 109.5
H46A_2 C46_2 H46C_2 109.5
H46B_2 C46_2 H46C_2 109.5
C48_2 C47_2 C49_2 111(2)
C48_2 C47_2 Si1_2 114.4(17)
C49_2 C47_2 Si1_2 116.1(17)
C48_2 C47_2 H47_2 104.7
C49_2 C47_2 H47_2 104.7
Si1_2 C47_2 H47_2 104.7
C47_2 C48_2 H48A_2 109.5
C47_2 C48_2 H48B_2 109.5
H48A_2 C48_2 H48B_2 109.5
C47_2 C48_2 H48C_2 109.5
H48A_2 C48_2 H48C_2 109.5
H48B_2 C48_2 H48C_2 109.5
C47_2 C49_2 H49A_2 109.5
C47_2 C49_2 H49B_2 109.5
H49A_2 C49_2 H49B_2 109.5
C47_2 C49_2 H49C_2 109.5
H49A_2 C49_2 H49C_2 109.5
H49B_2 C49_2 H49C_2 109.5
C52_2 C51_2 C53_2 111(2)
C52_2 C51_2 Si2_2 114.1(17)
C53_2 C51_2 Si2_2 115.5(18)
C52_2 C51_2 H51_2 105.1
C53_2 C51_2 H51_2 105.1
Si2_2 C51_2 H51_2 105.1
C51_2 C52_2 H52A_2 109.5
C51_2 C52_2 H52B_2 109.5
H52A_2 C52_2 H52B_2 109.5
C51_2 C52_2 H52C_2 109.5
H52A_2 C52_2 H52C_2 109.5
H52B_2 C52_2 H52C_2 109.5
C51_2 C53_2 H53A_2 109.5
C51_2 C53_2 H53B_2 109.5
H53A_2 C53_2 H53B_2 109.5
C51_2 C53_2 H53C_2 109.5
H53A_2 C53_2 H53C_2 109.5
H53B_2 C53_2 H53C_2 109.5
C56_2 C54_2 C55_2 114(2)
C56_2 C54_2 Si2_2 119.4(18)
C55_2 C54_2 Si2_2 116.6(18)
C56_2 C54_2 H54_2 100.6
C55_2 C54_2 H54_2 100.6
Si2_2 C54_2 H54_2 100.6
C54_2 C55_2 H55A_2 109.5
C54_2 C55_2 H55B_2 109.5
H55A_2 C55_2 H55B_2 109.5
C54_2 C55_2 H55C_2 109.5
H55A_2 C55_2 H55C_2 109.5
H55B_2 C55_2 H55C_2 109.5
C54_2 C56_2 H56A_2 109.5
C54_2 C56_2 H56B_2 109.5
H56A_2 C56_2 H56B_2 109.5
C54_2 C56_2 H56C_2 109.5
H56A_2 C56_2 H56C_2 109.5
H56B_2 C56_2 H56C_2 109.5
C58_2 C57_2 C59_2 117(2)
C58_2 C57_2 Si2_2 120.4(17)
C59_2 C57_2 Si2_2 118.0(17)
C58_2 C57_2 H57_2 97.1
C59_2 C57_2 H57_2 97.1
Si2_2 C57_2 H57_2 97.1
C57_2 C58_2 H58A_2 109.5
C57_2 C58_2 H58B_2 109.5
H58A_2 C58_2 H58B_2 109.5
C57_2 C58_2 H58C_2 109.5
H58A_2 C58_2 H58C_2 109.5
H58B_2 C58_2 H58C_2 109.5
C57_2 C59_2 H59A_2 109.5
C57_2 C59_2 H59B_2 109.5
H59A_2 C59_2 H59B_2 109.5
C57_2 C59_2 H59C_2 109.5
H59A_2 C59_2 H59C_2 109.5
H59B_2 C59_2 H59C_2 109.5

loop_
_geom_bond_atom_site_label_1
_geom_bond_atom_site_label_2
_geom_bond_distance
C11_1 C40_1 1.36(3)
C11_1 C1_1 1.45(3)
C11_1 C12_1 1.48(3)
C12_1 N13_1 1.36(2)
C12_1 C29_1 1.41(3)
N13_1 C14_1 1.39(2)
C14_1 C27_1 1.39(3)
C14_1 C15_1 1.43(3)
C15_1 C16_1 1.39(3)
C15_1 H15_1 0.9500
C16_1 C17_1 1.40(3)
C16_1 H16_1 0.9500
C17_1 C26_1 1.38(3)
C17_1 C18_1 1.43(3)
C18_1 C19_1 1.34(3)
C18_1 H18_1 0.9500
C19_1 C24_1 1.41(3)
C19_1 C20_1 1.51(3)
C20_1 C21_1 1.31(3)
C20_1 H20_1 0.9500
C21_1 C22_1 1.36(3)
C21_1 H21_1 0.9500
C22_1 C23_1 1.44(3)
C22_1 H22_1 0.9500
C23_1 C24_1 1.40(3)
C23_1 H23_1 0.9500
C24_1 C25_1 1.52(3)
C25_1 C26_1 1.38(3)
C25_1 H25_1 0.9500
C26_1 C27_1 1.55(3)
C27_1 N28_1 1.29(2)
N28_1 C29_1 1.40(2)
C29_1 C30_1 1.36(3)
C30_1 C3_1 1.44(3)
C30_1 C31_1 1.49(3)
C31_1 C40_1 1.40(3)
C31_1 C32_1 1.44(3)
C32_1 C33_1 1.45(3)
C32_1 H32_1 0.9500
C33_1 C38_1 1.38(3)
C33_1 C34_1 1.45(3)
C34_1 C35_1 1.42(3)
C34_1 H34_1 0.9500
C35_1 C36_1 1.29(3)
C35_1 H35_1 0.9500
C36_1 C37_1 1.30(3)
C36_1 H36_1 0.9500
C37_1 C38_1 1.52(3)
C37_1 H37_1 0.9500
C38_1 C39_1 1.35(3)
C39_1 C40_1 1.49(3)
C39_1 H39_1 0.9500
C1_1 C2_1 1.192(19)
C2_1 Si1_1 1.82(2)
Si1_1 C44_1 1.871(16)
Si1_1 C47_1 1.876(17)
Si1_1 C41_1 1.877(17)
C41_1 C42_1 1.519(17)
C41_1 C43_1 1.522(17)
C41_1 H41_1 1.0000
C42_1 H42A_1 0.9800
C42_1 H42B_1 0.9800
C42_1 H42C_1 0.9800
C43_1 H43A_1 0.9800
C43_1 H43B_1 0.9800
C43_1 H43C_1 0.9800
C44_1 C46_1 1.522(17)
C44_1 C45_1 1.526(17)
C44_1 H44_1 1.0000
C45_1 H45A_1 0.9800
C45_1 H45B_1 0.9800
C45_1 H45C_1 0.9800
C46_1 H46A_1 0.9800
C46_1 H46B_1 0.9800
C46_1 H46C_1 0.9800
C47_1 C49_1 1.520(17)
C47_1 C48_1 1.521(17)
C47_1 H47_1 1.0000
C48_1 H48A_1 0.9800
C48_1 H48B_1 0.9800
C48_1 H48C_1 0.9800
C49_1 H49A_1 0.9800
C49_1 H49B_1 0.9800
C49_1 H49C_1 0.9800
C3_1 C4_1 1.192(19)
C4_1 Si2_1 1.81(2)
Si2_1 C54_1 1.861(17)
Si2_1 C57_1 1.863(17)
Si2_1 C51_1 1.883(17)
C51_1 C52_1 1.522(16)
C51_1 C53_1 1.524(17)
C51_1 H51_1 1.0000
C52_1 H52A_1 0.9800
C52_1 H52B_1 0.9800
C52_1 H52C_1 0.9800
C53_1 H53A_1 0.9800
C53_1 H53B_1 0.9800
C53_1 H53C_1 0.9800
C54_1 C55_1 1.489(16)
C54_1 C56_1 1.500(16)
C54_1 H54_1 1.0000
C55_1 H55A_1 0.9800
C55_1 H55B_1 0.9800
C55_1 H55C_1 0.9800
C56_1 H56A_1 0.9800
C56_1 H56B_1 0.9800
C56_1 H56C_1 0.9800
C57_1 C58_1 1.503(17)
C57_1 C59_1 1.511(17)
C57_1 H57_1 1.0000
C58_1 H58A_1 0.9800
C58_1 H58B_1 0.9800
C58_1 H58C_1 0.9800
C59_1 H59A_1 0.9800
C59_1 H59B_1 0.9800
C59_1 H59C_1 0.9800
Si1_2 C2_2 1.83(2)
Si1_2 C44_2 1.867(17)
Si1_2 C47_2 1.867(17)
Si1_2 C41_2 1.877(17)
Si2_2 C4_2 1.83(2)
Si2_2 C54_2 1.860(17)
Si2_2 C57_2 1.868(17)
Si2_2 C51_2 1.879(17)
C1_2 C2_2 1.20(2)
C1_2 C11_2 1.45(3)
C3_2 C4_2 1.20(2)
C3_2 C30_2 1.44(3)
C11_2 C40_2 1.36(3)
C11_2 C12_2 1.48(3)
C12_2 N13_2 1.36(2)
C12_2 C29_2 1.41(3)
N13_2 C14_2 1.40(2)
C14_2 C27_2 1.39(2)
C14_2 C15_2 1.43(3)
C15_2 C16_2 1.40(3)
C15_2 H15_2 0.9500
C16_2 C17_2 1.39(3)
C16_2 H16_2 0.9500
C17_2 C26_2 1.39(3)
C17_2 C18_2 1.43(3)
C18_2 C19_2 1.33(3)
C18_2 H18_2 0.9500
C19_2 C24_2 1.41(3)
C19_2 C20_2 1.51(3)
C20_2 C21_2 1.31(3)
C20_2 H20_2 0.9500
C21_2 C22_2 1.36(3)
C21_2 H21_2 0.9500
C22_2 C23_2 1.43(3)
C22_2 H22_2 0.9500
C23_2 C24_2 1.39(3)
C23_2 H23_2 0.9500
C24_2 C25_2 1.52(3)
C25_2 C26_2 1.37(3)
C25_2 H25_2 0.9500
C26_2 C27_2 1.56(3)
C27_2 N28_2 1.29(2)
N28_2 C29_2 1.42(2)
C29_2 C30_2 1.36(3)
C30_2 C31_2 1.49(3)
C31_2 C40_2 1.39(3)
C31_2 C32_2 1.44(3)
C32_2 C33_2 1.45(3)
C32_2 H32_2 0.9500
C33_2 C38_2 1.38(3)
C33_2 C34_2 1.45(3)
C34_2 C35_2 1.42(3)
C34_2 H34_2 0.9500
C35_2 C36_2 1.30(3)
C35_2 H35_2 0.9500
C36_2 C37_2 1.30(3)
C36_2 H36_2 0.9500
C37_2 C38_2 1.53(3)
C37_2 H37_2 0.9500
C38_2 C39_2 1.35(3)
C39_2 C40_2 1.49(3)
C39_2 H39_2 0.9500
C41_2 C42_2 1.522(17)
C41_2 C43_2 1.525(17)
C41_2 H41_2 1.0000
C42_2 H42A_2 0.9800
C42_2 H42B_2 0.9800
C42_2 H42C_2 0.9800
C43_2 H43A_2 0.9800
C43_2 H43B_2 0.9800
C43_2 H43C_2 0.9800
C44_2 C46_2 1.518(16)
C44_2 C45_2 1.524(16)
C44_2 H44_2 1.0000
C45_2 H45A_2 0.9800
C45_2 H45B_2 0.9800
C45_2 H45C_2 0.9800
C46_2 H46A_2 0.9800
C46_2 H46B_2 0.9800
C46_2 H46C_2 0.9800
C47_2 C48_2 1.520(17)
C47_2 C49_2 1.521(17)
C47_2 H47_2 1.0000
C48_2 H48A_2 0.9800
C48_2 H48B_2 0.9800
C48_2 H48C_2 0.9800
C49_2 H49A_2 0.9800
C49_2 H49B_2 0.9800
C49_2 H49C_2 0.9800
C51_2 C52_2 1.515(17)
C51_2 C53_2 1.517(17)
C51_2 H51_2 1.0000
C52_2 H52A_2 0.9800
C52_2 H52B_2 0.9800
C52_2 H52C_2 0.9800
C53_2 H53A_2 0.9800
C53_2 H53B_2 0.9800
C53_2 H53C_2 0.9800
C54_2 C56_2 1.505(17)
C54_2 C55_2 1.512(17)
C54_2 H54_2 1.0000
C55_2 H55A_2 0.9800
C55_2 H55B_2 0.9800
C55_2 H55C_2 0.9800
C56_2 H56A_2 0.9800
C56_2 H56B_2 0.9800
C56_2 H56C_2 0.9800
C57_2 C58_2 1.492(17)
C57_2 C59_2 1.505(17)
C57_2 H57_2 1.0000
C58_2 H58A_2 0.9800
C58_2 H58B_2 0.9800
C58_2 H58C_2 0.9800
C59_2 H59A_2 0.9800
C59_2 H59B_2 0.9800
C59_2 H59C_2 0.9800

loop_
_geom_torsion_atom_site_label_1
_geom_torsion_atom_site_label_2
_geom_torsion_atom_site_label_3
_geom_torsion_atom_site_label_4
_geom_torsion
C40_1 C11_1 C12_1 N13_1 174(3)
C1_1 C11_1 C12_1 N13_1 -2(4)
C40_1 C11_1 C12_1 C29_1 -11(4)
C1_1 C11_1 C12_1 C29_1 173(3)
C29_1 C12_1 N13_1 C14_1 2(4)
C11_1 C12_1 N13_1 C14_1 177(2)
C12_1 N13_1 C14_1 C27_1 -1(4)
C12_1 N13_1 C14_1 C15_1 -178(3)
N13_1 C14_1 C15_1 C16_1 -180(3)
C27_1 C14_1 C15_1 C16_1 3(5)
C14_1 C15_1 C16_1 C17_1 -9(4)
C15_1 C16_1 C17_1 C26_1 14(4)
C15_1 C16_1 C17_1 C18_1 175(3)
C26_1 C17_1 C18_1 C19_1 -18(4)
C16_1 C17_1 C18_1 C19_1 -179(3)
C17_1 C18_1 C19_1 C24_1 17(4)
C17_1 C18_1 C19_1 C20_1 179(3)
C18_1 C19_1 C20_1 C21_1 -176(3)
C24_1 C19_1 C20_1 C21_1 -12(4)
C19_1 C20_1 C21_1 C22_1 10(5)
C20_1 C21_1 C22_1 C23_1 -5(6)
C21_1 C22_1 C23_1 C24_1 3(5)
C22_1 C23_1 C24_1 C19_1 -7(5)
C22_1 C23_1 C24_1 C25_1 -178(3)
C18_1 C19_1 C24_1 C23_1 175(3)
C20_1 C19_1 C24_1 C23_1 12(4)
C18_1 C19_1 C24_1 C25_1 -14(4)
C20_1 C19_1 C24_1 C25_1 -177(2)
C23_1 C24_1 C25_1 C26_1 -177(3)
C19_1 C24_1 C25_1 C26_1 12(4)
C24_1 C25_1 C26_1 C17_1 -15(4)
C24_1 C25_1 C26_1 C27_1 176(2)
C16_1 C17_1 C26_1 C25_1 178(3)
C18_1 C17_1 C26_1 C25_1 18(4)
C16_1 C17_1 C26_1 C27_1 -13(4)
C18_1 C17_1 C26_1 C27_1 -174(2)
N13_1 C14_1 C27_1 N28_1 4(5)
C15_1 C14_1 C27_1 N28_1 -179(3)
N13_1 C14_1 C27_1 C26_1 -179(3)
C15_1 C14_1 C27_1 C26_1 -2(4)
C25_1 C26_1 C27_1 N28_1 -7(4)
C17_1 C26_1 C27_1 N28_1 -176(3)
C25_1 C26_1 C27_1 C14_1 176(3)
C17_1 C26_1 C27_1 C14_1 6(4)
C14_1 C27_1 N28_1 C29_1 -8(4)
C26_1 C27_1 N28_1 C29_1 175(2)
C27_1 N28_1 C29_1 C30_1 174(3)
C27_1 N28_1 C29_1 C12_1 9(4)
N13_1 C12_1 C29_1 C30_1 -171(3)
C11_1 C12_1 C29_1 C30_1 14(4)
N13_1 C12_1 C29_1 N28_1 -6(4)
C11_1 C12_1 C29_1 N28_1 179(2)
N28_1 C29_1 C30_1 C3_1 6(5)
C12_1 C29_1 C30_1 C3_1 171(3)
N28_1 C29_1 C30_1 C31_1 179(3)
C12_1 C29_1 C30_1 C31_1 -16(4)
C29_1 C30_1 C31_1 C40_1 15(4)
C3_1 C30_1 C31_1 C40_1 -171(3)
C29_1 C30_1 C31_1 C32_1 -177(3)
C3_1 C30_1 C31_1 C32_1 -4(4)
C40_1 C31_1 C32_1 C33_1 -9(4)
C30_1 C31_1 C32_1 C33_1 -176(3)
C31_1 C32_1 C33_1 C38_1 11(4)
C31_1 C32_1 C33_1 C34_1 -177(3)
C38_1 C33_1 C34_1 C35_1 -2(4)
C32_1 C33_1 C34_1 C35_1 -174(3)
C33_1 C34_1 C35_1 C36_1 1(5)
C34_1 C35_1 C36_1 C37_1 0(6)
C35_1 C36_1 C37_1 C38_1 1(6)
C34_1 C33_1 C38_1 C39_1 177(3)
C32_1 C33_1 C38_1 C39_1 -12(5)
C34_1 C33_1 C38_1 C37_1 3(5)
C32_1 C33_1 C38_1 C37_1 174(3)
C36_1 C37_1 C38_1 C39_1 -177(3)
C36_1 C37_1 C38_1 C33_1 -2(4)
C33_1 C38_1 C39_1 C40_1 9(5)
C37_1 C38_1 C39_1 C40_1 -177(3)
C1_1 C11_1 C40_1 C31_1 -173(3)
C12_1 C11_1 C40_1 C31_1 12(4)
C1_1 C11_1 C40_1 C39_1 0(4)
C12_1 C11_1 C40_1 C39_1 -175(3)
C32_1 C31_1 C40_1 C11_1 179(3)
C30_1 C31_1 C40_1 C11_1 -14(4)
C32_1 C31_1 C40_1 C39_1 6(4)
C30_1 C31_1 C40_1 C39_1 173(3)
C38_1 C39_1 C40_1 C11_1 -179(3)
C38_1 C39_1 C40_1 C31_1 -6(4)
C2_1 Si1_1 C41_1 C42_1 -66(3)
C44_1 Si1_1 C41_1 C42_1 50(3)
C47_1 Si1_1 C41_1 C42_1 178(2)
C2_1 Si1_1 C41_1 C43_1 63(2)
C44_1 Si1_1 C41_1 C43_1 179(2)
C47_1 Si1_1 C41_1 C43_1 -54(3)
C2_1 Si1_1 C44_1 C46_1 34(3)
C47_1 Si1_1 C44_1 C46_1 151(2)
C41_1 Si1_1 C44_1 C46_1 -82(2)
C2_1 Si1_1 C44_1 C45_1 163(2)
C47_1 Si1_1 C44_1 C45_1 -80(2)
C41_1 Si1_1 C44_1 C45_1 47(2)
C2_1 Si1_1 C47_1 C49_1 61(3)
C44_1 Si1_1 C47_1 C49_1 -56(3)
C41_1 Si1_1 C47_1 C49_1 177(2)
C2_1 Si1_1 C47_1 C48_1 -170(3)
C44_1 Si1_1 C47_1 C48_1 74(3)
C41_1 Si1_1 C47_1 C48_1 -54(3)
C4_1 Si2_1 C51_1 C52_1 -63(2)
C54_1 Si2_1 C51_1 C52_1 55(2)
C57_1 Si2_1 C51_1 C52_1 -179(2)
C4_1 Si2_1 C51_1 C53_1 66(2)
C54_1 Si2_1 C51_1 C53_1 -176(2)
C57_1 Si2_1 C51_1 C53_1 -50(2)
C4_1 Si2_1 C54_1 C55_1 -16(4)
C57_1 Si2_1 C54_1 C55_1 103(4)
C51_1 Si2_1 C54_1 C55_1 -133(3)
C4_1 Si2_1 C54_1 C56_1 175(3)
C57_1 Si2_1 C54_1 C56_1 -66(3)
C51_1 Si2_1 C54_1 C56_1 58(3)
C4_1 Si2_1 C57_1 C58_1 52(3)
C54_1 Si2_1 C57_1 C58_1 -68(3)
C51_1 Si2_1 C57_1 C58_1 168(3)
C4_1 Si2_1 C57_1 C59_1 -169(3)
C54_1 Si2_1 C57_1 C59_1 72(3)
C51_1 Si2_1 C57_1 C59_1 -53(3)
C40_2 C11_2 C12_2 N13_2 176(3)
C1_2 C11_2 C12_2 N13_2 -3(4)
C40_2 C11_2 C12_2 C29_2 -4(4)
C1_2 C11_2 C12_2 C29_2 177(3)
C29_2 C12_2 N13_2 C14_2 -4(4)
C11_2 C12_2 N13_2 C14_2 176(2)
C12_2 N13_2 C14_2 C27_2 4(4)
C12_2 N13_2 C14_2 C15_2 -177(3)
C27_2 C14_2 C15_2 C16_2 1(4)
N13_2 C14_2 C15_2 C16_2 -178(3)
C14_2 C15_2 C16_2 C17_2 1(5)
C15_2 C16_2 C17_2 C26_2 -3(5)
C15_2 C16_2 C17_2 C18_2 179(3)
C26_2 C17_2 C18_2 C19_2 0(4)
C16_2 C17_2 C18_2 C19_2 178(3)
C17_2 C18_2 C19_2 C24_2 0(5)
C17_2 C18_2 C19_2 C20_2 179(3)
C18_2 C19_2 C20_2 C21_2 179(3)
C24_2 C19_2 C20_2 C21_2 -2(4)
C19_2 C20_2 C21_2 C22_2 10(6)
C20_2 C21_2 C22_2 C23_2 -11(6)
C21_2 C22_2 C23_2 C24_2 4(5)
C22_2 C23_2 C24_2 C19_2 2(5)
C22_2 C23_2 C24_2 C25_2 177(3)
C18_2 C19_2 C24_2 C23_2 176(3)
C20_2 C19_2 C24_2 C23_2 -3(4)
C18_2 C19_2 C24_2 C25_2 1(4)
C20_2 C19_2 C24_2 C25_2 -178(2)
C23_2 C24_2 C25_2 C26_2 -177(3)
C19_2 C24_2 C25_2 C26_2 -2(4)
C24_2 C25_2 C26_2 C17_2 3(4)
C24_2 C25_2 C26_2 C27_2 -180(2)
C16_2 C17_2 C26_2 C25_2 -180(3)
C18_2 C17_2 C26_2 C25_2 -2(5)
C16_2 C17_2 C26_2 C27_2 3(4)
C18_2 C17_2 C26_2 C27_2 -179(2)
N13_2 C14_2 C27_2 N28_2 -2(5)
C15_2 C14_2 C27_2 N28_2 179(3)
N13_2 C14_2 C27_2 C26_2 178(2)
C15_2 C14_2 C27_2 C26_2 -1(4)
C25_2 C26_2 C27_2 N28_2 2(4)
C17_2 C26_2 C27_2 N28_2 179(3)
C25_2 C26_2 C27_2 C14_2 -179(3)
C17_2 C26_2 C27_2 C14_2 -1(4)
C14_2 C27_2 N28_2 C29_2 -1(4)
C26_2 C27_2 N28_2 C29_2 178(2)
N13_2 C12_2 C29_2 C30_2 -175(3)
C11_2 C12_2 C29_2 C30_2 6(4)
N13_2 C12_2 C29_2 N28_2 1(4)
C11_2 C12_2 C29_2 N28_2 -179(2)
C27_2 N28_2 C29_2 C30_2 178(3)
C27_2 N28_2 C29_2 C12_2 2(4)
C12_2 C29_2 C30_2 C3_2 179(3)
N28_2 C29_2 C30_2 C3_2 3(4)
C12_2 C29_2 C30_2 C31_2 -7(4)
N28_2 C29_2 C30_2 C31_2 177(2)
C29_2 C30_2 C31_2 C40_2 8(4)
C3_2 C30_2 C31_2 C40_2 -178(3)
C29_2 C30_2 C31_2 C32_2 -177(3)
C3_2 C30_2 C31_2 C32_2 -3(4)
C40_2 C31_2 C32_2 C33_2 3(5)
C30_2 C31_2 C32_2 C33_2 -172(3)
C31_2 C32_2 C33_2 C38_2 -3(4)
C31_2 C32_2 C33_2 C34_2 180(3)
C38_2 C33_2 C34_2 C35_2 -1(5)
C32_2 C33_2 C34_2 C35_2 176(3)
C33_2 C34_2 C35_2 C36_2 5(5)
C34_2 C35_2 C36_2 C37_2 -7(7)
C35_2 C36_2 C37_2 C38_2 2(6)
C32_2 C33_2 C38_2 C39_2 0(5)
C34_2 C33_2 C38_2 C39_2 176(3)
C32_2 C33_2 C38_2 C37_2 -180(3)
C34_2 C33_2 C38_2 C37_2 -3(5)
C36_2 C37_2 C38_2 C39_2 -177(3)
C36_2 C37_2 C38_2 C33_2 3(4)
C33_2 C38_2 C39_2 C40_2 5(5)
C37_2 C38_2 C39_2 C40_2 -176(3)
C1_2 C11_2 C40_2 C31_2 -176(3)
C12_2 C11_2 C40_2 C31_2 5(5)
C1_2 C11_2 C40_2 C39_2 1(5)
C12_2 C11_2 C40_2 C39_2 -178(3)
C32_2 C31_2 C40_2 C11_2 178(3)
C30_2 C31_2 C40_2 C11_2 -7(5)
C32_2 C31_2 C40_2 C39_2 1(4)
C30_2 C31_2 C40_2 C39_2 176(3)
C38_2 C39_2 C40_2 C11_2 178(3)
C38_2 C39_2 C40_2 C31_2 -5(4)
C2_2 Si1_2 C41_2 C42_2 -63(2)
C44_2 Si1_2 C41_2 C42_2 -178(2)
C47_2 Si1_2 C41_2 C42_2 53(2)
C2_2 Si1_2 C41_2 C43_2 63(2)
C44_2 Si1_2 C41_2 C43_2 -52(2)
C47_2 Si1_2 C41_2 C43_2 179(2)
C2_2 Si1_2 C44_2 C46_2 -176(2)
C47_2 Si1_2 C44_2 C46_2 67(2)
C41_2 Si1_2 C44_2 C46_2 -62(2)
C2_2 Si1_2 C44_2 C45_2 52(2)
C47_2 Si1_2 C44_2 C45_2 -65(3)
C41_2 Si1_2 C44_2 C45_2 166(2)
C2_2 Si1_2 C47_2 C48_2 172(3)
C44_2 Si1_2 C47_2 C48_2 -72(3)
C41_2 Si1_2 C47_2 C48_2 57(3)
C2_2 Si1_2 C47_2 C49_2 41(3)
C44_2 Si1_2 C47_2 C49_2 157(2)
C41_2 Si1_2 C47_2 C49_2 -74(3)
C4_2 Si2_2 C51_2 C52_2 -63(3)
C54_2 Si2_2 C51_2 C52_2 179(2)
C57_2 Si2_2 C51_2 C52_2 54(3)
C4_2 Si2_2 C51_2 C53_2 67(3)
C54_2 Si2_2 C51_2 C53_2 -51(3)
C57_2 Si2_2 C51_2 C53_2 -176(3)
C4_2 Si2_2 C54_2 C56_2 42(3)
C57_2 Si2_2 C54_2 C56_2 -77(3)
C51_2 Si2_2 C54_2 C56_2 160(3)
C4_2 Si2_2 C54_2 C55_2 -174(3)
C57_2 Si2_2 C54_2 C55_2 67(3)
C51_2 Si2_2 C54_2 C55_2 -56(3)
C4_2 Si2_2 C57_2 C58_2 -28(3)
C54_2 Si2_2 C57_2 C58_2 91(3)
C51_2 Si2_2 C57_2 C58_2 -145(3)
C4_2 Si2_2 C57_2 C59_2 176(3)
C54_2 Si2_2 C57_2 C59_2 -65(3)
C51_2 Si2_2 C57_2 C59_2 60(3)
